data_7125699
loop_
_publ_author_name
'Ruan, Qing-Feng'
'Jiang, Shi-Qin'
'Zheng, Xiao-Yun'
'Tang, Yu-Qian'
'Yang, Bao'
'Yi, Tao'
'Jin, Jing'
'Cui, Hui'
'Zhao, Zhongxiang'

_publ_section_title
;
 Pseudoguaianelactones A-C: three unusual sesquiterpenoids from Lindera
 glauca with anti-inflammatory activities by inhibiting the LPS-induced
 expression of iNOS and COX-2.
;
_journal_issue 10
_journal_name_full 'Chemical communications (Cambridge, England)'
_journal_page_first 1517
_journal_page_last 1520
_journal_paper_doi 10.1039/c9cc09159a
_journal_volume 56
_journal_year 2020
_chemical_absolute_configuration ad
_chemical_compound_source 'Lindera glauca, Lindera, Lauraceae'
_chemical_formula_moiety 'C15 H22 O3'
_chemical_formula_sum 'C15 H22 O3'
_chemical_formula_weight 250.32
_chemical_melting_point 418.6(5)
_chemical_name_common 'Guaianelactone C'
_chemical_name_systematic
(4R,7S,7aS,10R,10aR)-10-hydroxy-7,10-dimethyl-3-methyleneoctahydro-4,10a-methanocyclopenta[b]oxonin-2(3H)-one
_chemical_properties_physical Efflorescent
_space_group_crystal_system tetragonal
_space_group_IT_number 92
_space_group_name_Hall 'P 4abw 2nw'
_space_group_name_H-M_alt 'P 41 21 2'
_atom_sites_solution_hydrogens mixed
_atom_sites_solution_primary dual
_audit_creation_date 2018-11-23
_audit_creation_method
;
Olex2 1.2
(compiled 2018.05.29 svn.r3508 for OlexSys, GUI svn.r5506)
;
_audit_update_record
;
2019-08-04 deposited with the CCDC.	2019-12-23 downloaded from the CCDC.
;
_cell_angle_alpha 90
_cell_angle_beta 90
_cell_angle_gamma 90
_cell_formula_units_Z 8
_cell_length_a 9.72709(4)
_cell_length_b 9.72709(4)
_cell_length_c 28.60837(18)
_cell_measurement_reflns_used 25792
_cell_measurement_temperature 100.01(10)
_cell_measurement_theta_max 76.8010
_cell_measurement_theta_min 4.7790
_cell_volume 2706.82(2)
_computing_cell_refinement 'CrysAlisPro 1.171.39.46 (Rigaku OD, 2018)'
_computing_data_collection 'CrysAlisPro 1.171.39.46 (Rigaku OD, 2018)'
_computing_data_reduction 'CrysAlisPro 1.171.39.46 (Rigaku OD, 2018)'
_computing_molecular_graphics 'Olex2 (Dolomanov et al., 2009)'
_computing_publication_material 'Olex2 (Dolomanov et al., 2009)'
_computing_structure_refinement 'ShelXL (Sheldrick, 2015)'
_computing_structure_solution 'ShelXT (Sheldrick, 2015)'
_diffrn_ambient_environment N~2~
_diffrn_ambient_temperature 100.01(10)
_diffrn_detector 'CCD plate'
_diffrn_detector_type HyPix
_diffrn_measured_fraction_theta_full 0.999
_diffrn_measured_fraction_theta_max 0.999
_diffrn_measurement_details
;
List of Runs (angles in degrees, time in seconds):

  # Type    Start    End  Width  t~exp~   \w     \q     \k     \f   Frames
#--------------------------------------------------------------------------
  1  \w    -26.00  -1.00   0.50    0.05    --  -46.62  94.00-117.00   50
  2  \w     11.00  36.00   0.50    0.05    --   46.62 -38.00-114.00   50
  3  \w     52.00  77.00   0.50    0.05    --   46.62  38.00  40.00   50
  4  \w      7.00  32.00   0.50    0.05    --   46.62-100.00  37.00   50
  5  \w    -25.00  44.00   0.50    0.05    --   46.62 -94.00 131.00  138
  6  \w    -92.00 -67.00   0.50    0.10    -- -100.00  94.00-117.00   50
  7  \w   -151.00-126.00   0.50    0.10    -- -100.00 -94.00 131.00   50
  8  \w   -154.00-129.00   0.50    0.10    -- -100.00 -38.00-114.00   50
  9  \w    111.00 137.00   0.50    0.10    --  107.00  38.00  40.00   52
 10  \w     35.00  86.00   0.50    0.10    --  107.00 -94.00 131.00  102
 11  \w     77.00 108.00   0.50    0.10    --  107.00 -38.00-114.00   62
 12  \w    104.00 134.00   0.50    0.10    --  107.00 100.00 142.00   60
 13  \w    126.00 152.00   0.50    0.10    --  107.00  94.00-117.00   52
 14  \w     35.00  64.00   0.50    0.05    --   46.62  57.00 150.00   58
 15  \w     32.00 119.00   0.50    0.05    --   46.62  38.00 120.00  174
 16  \w     75.00 120.00   0.50    0.05    --   46.62  77.00-180.00   90
 17  \w     26.00  69.00   0.50    0.05    --   46.62  77.00-180.00   86
 18  \w   -104.00 -78.00   0.50    0.10    -- -100.00 -73.00 153.98   52
 19  \w   -111.00 -75.00   0.50    0.10    -- -100.00 -79.00 170.04   72
 20  \w   -104.00 -78.00   0.50    0.10    -- -100.00 -72.00 178.37   52
 21  \w   -154.00-128.00   0.50    0.10    -- -100.00 -77.00 150.00   52
 22  \w   -102.00 -76.00   0.50    0.10    -- -100.00 -77.00-180.00   52
 23  \w   -105.00 -79.00   0.50    0.10    -- -100.00 -77.00 150.00   52
 24  \w   -172.00 -81.00   0.50    0.10    -- -100.00 -65.00 122.13  182
 25  \w   -157.00-127.00   0.50    0.10    -- -100.00 -55.00 151.17   60
 26  \w   -164.00 -81.00   0.50    0.10    -- -100.00 -66.00 148.59  166
 27  \w   -103.00 -77.00   0.50    0.10    -- -100.00 -78.00 154.44   52
 28  \w   -167.00 -85.00   0.50    0.10    -- -100.00 -45.00   0.00  164
 29  \w   -154.00-122.00   0.50    0.10    -- -100.00 -77.00-180.00   64
 30  \w   -102.00 -76.00   0.50    0.10    -- -100.00 -77.00 120.00   52
 31  \w   -123.00 -87.00   0.50    0.10    -- -100.00 -55.00 151.17   72
 32  \w   -115.00 -80.00   0.50    0.10    -- -100.00 -70.00 135.90   70
 33  \w     36.00 121.00   0.50    0.10    --  107.00 -45.00  30.00  170
 34  \w     93.00 176.00   0.50    0.10    --  107.00  45.00 -90.00  166
 35  \w     34.00 109.00   0.50    0.10    --  107.00 -94.00 -30.00  150
;
_diffrn_measurement_device 'four-circle diffractometer'
_diffrn_measurement_device_type 'XtaLAB Synergy R, DW system, HyPix'
_diffrn_measurement_method '\w scans'
_diffrn_orient_matrix_type 'CrysAlisPro convention (1999,Acta A55,543-557)'
_diffrn_orient_matrix_UB_11 0.1460968000
_diffrn_orient_matrix_UB_12 0.0004073000
_diffrn_orient_matrix_UB_13 -0.0208342000
_diffrn_orient_matrix_UB_21 0.0185865000
_diffrn_orient_matrix_UB_22 0.1505538000
_diffrn_orient_matrix_UB_23 0.0154601000
_diffrn_orient_matrix_UB_31 0.0583392000
_diffrn_orient_matrix_UB_32 -0.0491144000
_diffrn_orient_matrix_UB_33 0.0471830000
_diffrn_radiation_monochromator mirror
_diffrn_radiation_probe x-ray
_diffrn_radiation_type CuK\a
_diffrn_radiation_wavelength 1.54184
_diffrn_reflns_av_R_equivalents 0.0375
_diffrn_reflns_av_unetI/netI 0.0154
_diffrn_reflns_Laue_measured_fraction_full 0.999
_diffrn_reflns_Laue_measured_fraction_max 0.999
_diffrn_reflns_limit_h_max 11
_diffrn_reflns_limit_h_min -12
_diffrn_reflns_limit_k_max 12
_diffrn_reflns_limit_k_min -12
_diffrn_reflns_limit_l_max 35
_diffrn_reflns_limit_l_min -34
_diffrn_reflns_number 28910
_diffrn_reflns_point_group_measured_fraction_full 1.000
_diffrn_reflns_point_group_measured_fraction_max 1.000
_diffrn_reflns_theta_full 67.684
_diffrn_reflns_theta_max 72.071
_diffrn_reflns_theta_min 4.802
_diffrn_source 'Rotating-anode X-ray tube'
_diffrn_source_type 'Rigaku (Cu) X-ray Source'
_exptl_absorpt_coefficient_mu 0.672
_exptl_absorpt_correction_T_max 1.00000
_exptl_absorpt_correction_T_min 0.58325
_exptl_absorpt_correction_type multi-scan
_exptl_absorpt_process_details
;
CrysAlisPro 1.171.39.46 (Rigaku Oxford Diffraction, 2018)
Empirical absorption correction using spherical harmonics,
 implemented in SCALE3 ABSPACK scaling algorithm.
;
_exptl_crystal_colour colorless
_exptl_crystal_colour_primary colourless
_exptl_crystal_density_diffrn 1.229
_exptl_crystal_description tetragonal
_exptl_crystal_F_000 1088
_exptl_crystal_recrystallization_method 'Re-crystallisation from solvent: ethyl acetate/methanol/water (9:1:0.5)'
_exptl_crystal_size_max 0.3
_exptl_crystal_size_mid 0.2
_exptl_crystal_size_min 0.1
_refine_diff_density_max 0.179
_refine_diff_density_min -0.155
_refine_diff_density_rms 0.030
_refine_ls_abs_structure_details
;
 Flack x determined using 1018 quotients [(I+)-(I-)]/[(I+)+(I-)]
 (Parsons, Flack and Wagner, Acta Cryst. B69 (2013) 249-259).
;
_refine_ls_abs_structure_Flack 0.00(5)
_refine_ls_extinction_method none
_refine_ls_goodness_of_fit_ref 1.072
_refine_ls_hydrogen_treatment mixed
_refine_ls_matrix_type full
_refine_ls_number_parameters 174
_refine_ls_number_reflns 2656
_refine_ls_number_restraints 0
_refine_ls_restrained_S_all 1.072
_refine_ls_R_factor_all 0.0266
_refine_ls_R_factor_gt 0.0261
_refine_ls_shift/su_max 0.000
_refine_ls_shift/su_mean 0.000
_refine_ls_structure_factor_coef Fsqd
_refine_ls_weighting_details 'w=1/[\s^2^(Fo^2^)+(0.0382P)^2^+0.4839P] where P=(Fo^2^+2Fc^2^)/3'
_refine_ls_weighting_scheme calc
_refine_ls_wR_factor_gt 0.0686
_refine_ls_wR_factor_ref 0.0690
_reflns_Friedel_coverage 0.636
_reflns_Friedel_fraction_full 1.000
_reflns_Friedel_fraction_max 1.000
_reflns_number_gt 2616
_reflns_number_total 2656
_reflns_threshold_expression 'I > 2\s(I)'
_cod_data_source_file c9cc09159a2.cif
_cod_data_source_block zzx_shj_181113
_cod_depositor_comments
;
The following automatic conversions were performed:

data item '_chemical_melting_point' value '418.15-419.15' was changed
to '418.6(5)' -- the average value was taken and precision was
estimated.

Automatic conversion script
Id: cif_fix_values 7556 2019-12-06 15:28:31Z antanas 

 Adding full bibliography for 7125698--7125699.cif.
;
_cod_original_cell_volume 2706.82(3)
_cod_database_code 7125699
_shelx_shelxl_version_number 2016/6
_shelx_space_group_comment
;
The symmetry employed for this shelxl refinement is uniquely defined
by the following loop, which should always be used as a source of
symmetry information in preference to the above space-group names.
They are only intended as comments.
;
_shelx_estimated_absorpt_t_max 0.936
_shelx_estimated_absorpt_t_min 0.824
_reflns_odcompleteness_completeness 99.88
_reflns_odcompleteness_iscentric 1
_reflns_odcompleteness_theta 71.98
_olex2_refinement_description
;
1. Fixed Uiso
 At 1.2 times of:
  All C(H) groups, All C(H,H) groups
 At 1.5 times of:
  All C(H,H,H) groups, All O(H) groups
2.a Ternary CH refined with riding coordinates:
 C007(H007), C008(H008), C00A(H00D)
2.b Secondary CH2 refined with riding coordinates:
 C00D(H00H,H00I), C00E(H00J,H00K), C00G(H00N,H00O), C00H(H00P,H00Q), C00I(H00R,
 H00S)
2.c Idealised Me refined as rotating group:
 C006(H00A,H00B,H00C), C00B(H00E,H00F,H00G)
2.d Idealised tetrahedral OH refined as rotating group:
 O003(H003)
;
_olex2_submission_special_instructions 'No special instructions were received'
_oxdiff_exptl_absorpt_empirical_details
;
Empirical correction (ABSPACK) includes:
- Absorption correction using spherical harmonics
- Frame scaling
;
_oxdiff_exptl_absorpt_empirical_full_max 1.473
_oxdiff_exptl_absorpt_empirical_full_min 0.723

loop_
_space_group_symop_operation_xyz
'x, y, z'
'-x, -y, z+1/2'
'-y+1/2, x+1/2, z+1/4'
'y+1/2, -x+1/2, z+3/4'
'-x+1/2, y+1/2, -z+1/4'
'x+1/2, -y+1/2, -z+3/4'
'y, x, -z'
'-y, -x, -z+1/2'

loop_
_atom_site_label
_atom_site_type_symbol
_atom_site_fract_x
_atom_site_fract_y
_atom_site_fract_z
_atom_site_U_iso_or_equiv
_atom_site_adp_type
_atom_site_occupancy
_atom_site_site_symmetry_order
_atom_site_calc_flag
_atom_site_refinement_flags_posn
O001 O 0.55056(9) 0.93319(9) 0.39427(3) 0.0157(2) Uani 1 1 d .
O002 O 0.67726(10) 1.05730(10) 0.34759(3) 0.0208(2) Uani 1 1 d .
O003 O 0.27057(11) 0.71282(11) 0.42772(4) 0.0234(2) Uani 1 1 d .
H003 H 0.249133 0.634346 0.420203 0.035 Uiso 1 1 calc GR
C004 C 0.56861(14) 1.04644(14) 0.36860(4) 0.0167(3) Uani 1 1 d .
C005 C 0.40702(15) 0.74140(15) 0.41180(5) 0.0185(3) Uani 1 1 d .
C006 C 0.42643(16) 0.69414(15) 0.36151(5) 0.0222(3) Uani 1 1 d .
H00A H 0.412071 0.596650 0.359631 0.033 Uiso 1 1 calc GR
H00B H 0.518081 0.715626 0.351433 0.033 Uiso 1 1 calc GR
H00C H 0.361381 0.740323 0.341758 0.033 Uiso 1 1 calc GR
C007 C 0.54771(15) 1.02903(15) 0.48947(5) 0.0206(3) Uani 1 1 d .
H007 H 0.531349 1.038070 0.523130 0.025 Uiso 1 1 calc R
C008 C 0.45004(15) 0.91322(15) 0.47305(5) 0.0191(3) Uani 1 1 d .
H008 H 0.360500 0.933132 0.487218 0.023 Uiso 1 1 calc R
C009 C 0.42343(14) 0.89849(14) 0.41968(5) 0.0168(3) Uani 1 1 d .
C00A C 0.33972(15) 1.13606(15) 0.40048(5) 0.0206(3) Uani 1 1 d .
H00D H 0.260557 1.185310 0.387488 0.025 Uiso 1 1 calc R
C00B C 0.70207(16) 1.00077(16) 0.48462(5) 0.0238(3) Uani 1 1 d .
H00E H 0.724775 0.917353 0.500807 0.036 Uiso 1 1 calc GR
H00F H 0.752984 1.075797 0.497876 0.036 Uiso 1 1 calc GR
H00G H 0.725128 0.991471 0.452148 0.036 Uiso 1 1 calc GR
C00C C 0.45755(15) 1.15218(15) 0.36685(5) 0.0194(3) Uani 1 1 d .
C00D C 0.51119(16) 0.68134(15) 0.44608(5) 0.0224(3) Uani 1 1 d .
H00H H 0.604157 0.690550 0.434218 0.027 Uiso 1 1 calc R
H00I H 0.492499 0.584979 0.452060 0.027 Uiso 1 1 calc R
C00E C 0.30377(15) 0.98326(15) 0.40180(5) 0.0198(3) Uani 1 1 d .
H00J H 0.224778 0.969340 0.421944 0.024 Uiso 1 1 calc R
H00K H 0.279302 0.952668 0.370620 0.024 Uiso 1 1 calc R
C00F C 0.46815(18) 1.25183(16) 0.33517(6) 0.0256(3) Uani 1 1 d .
C00G C 0.49096(17) 0.76745(16) 0.49035(5) 0.0244(3) Uani 1 1 d .
H00N H 0.575284 0.771175 0.508402 0.029 Uiso 1 1 calc R
H00O H 0.418898 0.728617 0.509709 0.029 Uiso 1 1 calc R
C00H C 0.37219(17) 1.19934(16) 0.44892(5) 0.0253(3) Uani 1 1 d .
H00P H 0.359318 1.298036 0.446800 0.030 Uiso 1 1 calc R
H00Q H 0.305228 1.164751 0.471120 0.030 Uiso 1 1 calc R
C00I C 0.51565(17) 1.17233(15) 0.46869(5) 0.0236(3) Uani 1 1 d .
H00R H 0.532597 1.240019 0.492912 0.028 Uiso 1 1 calc R
H00S H 0.581502 1.189484 0.443903 0.028 Uiso 1 1 calc R
H00L H 0.397(2) 1.321(2) 0.3329(7) 0.031(5) Uiso 1 1 d .
H00M H 0.548(2) 1.255(2) 0.3141(7) 0.030(5) Uiso 1 1 d .

loop_
_atom_site_aniso_label
_atom_site_aniso_U_11
_atom_site_aniso_U_22
_atom_site_aniso_U_33
_atom_site_aniso_U_23
_atom_site_aniso_U_13
_atom_site_aniso_U_12
O001 0.0150(4) 0.0162(5) 0.0160(4) 0.0007(4) 0.0008(3) 0.0000(4)
O002 0.0208(5) 0.0197(5) 0.0221(5) 0.0014(4) 0.0030(4) -0.0014(4)
O003 0.0200(5) 0.0232(5) 0.0270(5) -0.0034(4) 0.0043(4) -0.0063(4)
C004 0.0204(7) 0.0161(6) 0.0135(6) -0.0018(5) -0.0029(5) -0.0022(5)
C005 0.0166(7) 0.0191(7) 0.0199(6) -0.0006(5) 0.0022(5) -0.0025(5)
C006 0.0236(7) 0.0209(7) 0.0222(7) -0.0034(6) 0.0010(6) -0.0012(6)
C007 0.0256(8) 0.0227(7) 0.0136(6) -0.0023(5) -0.0007(5) -0.0002(6)
C008 0.0203(7) 0.0219(7) 0.0150(6) -0.0006(5) 0.0017(5) -0.0001(6)
C009 0.0155(6) 0.0191(7) 0.0158(6) -0.0011(5) 0.0026(5) -0.0016(5)
C00A 0.0192(7) 0.0219(7) 0.0207(7) -0.0025(6) -0.0017(6) 0.0061(6)
C00B 0.0244(8) 0.0262(8) 0.0207(6) -0.0006(6) -0.0043(6) -0.0025(6)
C00C 0.0215(7) 0.0182(7) 0.0186(6) -0.0031(5) -0.0049(5) 0.0001(6)
C00D 0.0248(8) 0.0188(7) 0.0236(7) 0.0023(6) -0.0014(6) -0.0009(6)
C00E 0.0164(7) 0.0237(7) 0.0192(6) -0.0021(5) 0.0006(5) 0.0001(6)
C00F 0.0272(8) 0.0219(7) 0.0276(7) 0.0021(6) -0.0060(6) 0.0016(6)
C00G 0.0307(8) 0.0238(8) 0.0189(6) 0.0038(6) -0.0025(6) -0.0034(6)
C00H 0.0305(8) 0.0220(8) 0.0233(7) -0.0054(6) -0.0008(6) 0.0066(6)
C00I 0.0313(8) 0.0196(7) 0.0198(6) -0.0058(6) -0.0034(6) -0.0003(6)

loop_
_atom_type_symbol
_atom_type_description
_atom_type_scat_dispersion_real
_atom_type_scat_dispersion_imag
_atom_type_scat_source
C C 0.0181 0.0091 'International Tables Vol C Tables 4.2.6.8 and 6.1.1.4'
H H 0.0000 0.0000 'International Tables Vol C Tables 4.2.6.8 and 6.1.1.4'
O O 0.0492 0.0322 'International Tables Vol C Tables 4.2.6.8 and 6.1.1.4'

loop_
_geom_angle_atom_site_label_1
_geom_angle_atom_site_label_2
_geom_angle_atom_site_label_3
_geom_angle
C004 O001 C009 124.79(11)
C005 O003 H003 109.5
O001 C004 C00C 119.45(12)
O002 C004 O001 117.13(12)
O002 C004 C00C 123.42(13)
O003 C005 C006 110.94(12)
O003 C005 C009 103.91(11)
O003 C005 C00D 109.69(12)
C006 C005 C009 114.95(12)
C006 C005 C00D 114.17(13)
C00D C005 C009 102.42(11)
C005 C006 H00A 109.5
C005 C006 H00B 109.5
C005 C006 H00C 109.5
H00A C006 H00B 109.5
H00A C006 H00C 109.5
H00B C006 H00C 109.5
C008 C007 H007 105.3
C008 C007 C00I 114.57(12)
C00B C007 H007 105.3
C00B C007 C008 116.34(12)
C00B C007 C00I 108.92(12)
C00I C007 H007 105.3
C007 C008 H008 106.0
C007 C008 C009 117.87(11)
C007 C008 C00G 114.25(12)
C009 C008 H008 106.0
C00G C008 H008 106.0
C00G C008 C009 105.74(11)
O001 C009 C005 103.89(10)
O001 C009 C008 108.88(11)
O001 C009 C00E 110.69(11)
C005 C009 C008 104.50(11)
C00E C009 C005 114.05(12)
C00E C009 C008 114.14(11)
C00C C00A H00D 107.8
C00C C00A C00E 106.95(11)
C00C C00A C00H 112.04(12)
C00E C00A H00D 107.8
C00E C00A C00H 114.28(12)
C00H C00A H00D 107.8
C007 C00B H00E 109.5
C007 C00B H00F 109.5
C007 C00B H00G 109.5
H00E C00B H00F 109.5
H00E C00B H00G 109.5
H00F C00B H00G 109.5
C004 C00C C00A 117.28(12)
C00F C00C C004 117.94(14)
C00F C00C C00A 124.77(14)
C005 C00D H00H 111.0
C005 C00D H00I 111.0
C005 C00D C00G 103.70(12)
H00H C00D H00I 109.0
C00G C00D H00H 111.0
C00G C00D H00I 111.0
C009 C00E C00A 111.23(12)
C009 C00E H00J 109.4
C009 C00E H00K 109.4
C00A C00E H00J 109.4
C00A C00E H00K 109.4
H00J C00E H00K 108.0
C00C C00F H00L 119.7(12)
C00C C00F H00M 119.9(12)
H00L C00F H00M 120.4(17)
C008 C00G H00N 110.6
C008 C00G H00O 110.6
C00D C00G C008 105.59(11)
C00D C00G H00N 110.6
C00D C00G H00O 110.6
H00N C00G H00O 108.8
C00A C00H H00P 108.1
C00A C00H H00Q 108.1
H00P C00H H00Q 107.3
C00I C00H C00A 116.68(12)
C00I C00H H00P 108.1
C00I C00H H00Q 108.1
C007 C00I H00R 107.6
C007 C00I H00S 107.6
C00H C00I C007 118.76(13)
C00H C00I H00R 107.6
C00H C00I H00S 107.6
H00R C00I H00S 107.1

loop_
_geom_bond_atom_site_label_1
_geom_bond_atom_site_label_2
_geom_bond_distance
O001 C004 1.3356(16)
O001 C009 1.4736(16)
O002 C004 1.2203(17)
O003 H003 0.8200
O003 C005 1.4305(17)
C004 C00C 1.4925(19)
C005 C006 1.5220(19)
C005 C009 1.5528(19)
C005 C00D 1.526(2)
C006 H00A 0.9600
C006 H00B 0.9600
C006 H00C 0.9600
C007 H007 0.9800
C007 C008 1.547(2)
C007 C00B 1.533(2)
C007 C00I 1.547(2)
C008 H008 0.9800
C008 C009 1.5552(18)
C008 C00G 1.554(2)
C009 C00E 1.5154(19)
C00A H00D 0.9800
C00A C00C 1.505(2)
C00A C00E 1.527(2)
C00A C00H 1.549(2)
C00B H00E 0.9600
C00B H00F 0.9600
C00B H00G 0.9600
C00C C00F 1.331(2)
C00D H00H 0.9700
C00D H00I 0.9700
C00D C00G 1.531(2)
C00E H00J 0.9700
C00E H00K 0.9700
C00F H00L 0.97(2)
C00F H00M 0.98(2)
C00G H00N 0.9700
C00G H00O 0.9700
C00H H00P 0.9700
C00H H00Q 0.9700
C00H C00I 1.529(2)
C00I H00R 0.9700
C00I H00S 0.9700

loop_
_geom_torsion_atom_site_label_1
_geom_torsion_atom_site_label_2
_geom_torsion_atom_site_label_3
_geom_torsion_atom_site_label_4
_geom_torsion
O001 C004 C00C C00A 9.67(19)
O001 C004 C00C C00F -168.91(13)
O001 C009 C00E C00A -50.46(14)
O002 C004 C00C C00A -170.29(12)
O002 C004 C00C C00F 11.1(2)
O003 C005 C009 O001 -168.23(10)
O003 C005 C009 C008 77.68(13)
O003 C005 C009 C00E -47.63(14)
O003 C005 C00D C00G -67.09(14)
C004 O001 C009 C005 139.73(11)
C004 O001 C009 C008 -109.34(13)
C004 O001 C009 C00E 16.91(16)
C005 C009 C00E C00A -167.17(11)
C005 C00D C00G C008 -32.68(15)
C006 C005 C009 O001 -46.81(15)
C006 C005 C009 C008 -160.91(12)
C006 C005 C009 C00E 73.78(16)
C006 C005 C00D C00G 167.70(12)
C007 C008 C009 O001 35.18(16)
C007 C008 C009 C005 145.69(12)
C007 C008 C009 C00E -89.06(15)
C007 C008 C00G C00D -121.61(13)
C008 C007 C00I C00H 20.27(18)
C008 C009 C00E C00A 72.80(15)
C009 O001 C004 O002 -176.20(11)
C009 O001 C004 C00C 3.84(18)
C009 C005 C00D C00G 42.80(14)
C009 C008 C00G C00D 9.66(15)
C00A C00H C00I C007 -76.03(18)
C00B C007 C008 C009 -79.11(16)
C00B C007 C008 C00G 45.97(16)
C00B C007 C00I C00H 152.52(13)
C00C C00A C00E C009 62.03(14)
C00C C00A C00H C00I -42.62(19)
C00D C005 C009 O001 77.57(12)
C00D C005 C009 C008 -36.52(14)
C00D C005 C009 C00E -161.83(11)
C00E C00A C00C C004 -41.23(16)
C00E C00A C00C C00F 137.25(15)
C00E C00A C00H C00I 79.24(17)
C00G C008 C009 O001 -93.99(13)
C00G C008 C009 C005 16.52(14)
C00G C008 C009 C00E 141.77(12)
C00H C00A C00C C004 84.73(15)
C00H C00A C00C C00F -96.79(17)
C00H C00A C00E C009 -62.58(15)
C00I C007 C008 C009 49.51(18)
C00I C007 C008 C00G 174.58(12)
